data_4300611
loop_
_publ_author_name
'Beatrice Buchin'
'Christian Gemel'
'Thomas Cadenbach'
'Roland Fischer'

_publ_section_title
;
Coordination Chemistry of Ga(C5Me4Ph)...
;
_journal_name_full 'Inorganic Chemistry'
_journal_paper_doi 10.1021/ic051658m
_journal_year 2006
_chemical_formula_sum 'C75 H85 Ga5 Pd2'
_chemical_formula_weight 1547.83
_space_group_IT_number 2
_symmetry_cell_setting triclinic
_symmetry_space_group_name_Hall '-P 1'
_symmetry_space_group_name_H-M 'P -1'
_cell_angle_alpha 103.958(15)
_cell_angle_beta 92.333(12)
_cell_angle_gamma 108.32(2)
_cell_formula_units_Z 2
_cell_length_a 12.139(2)
_cell_length_b 13.509(4)
_cell_length_c 22.7429(19)
_cell_measurement_temperature 105(2)
_cell_volume 3408.3(12)
_diffrn_ambient_temperature 105(2)
_exptl_crystal_density_diffrn 1.508
_cod_depositor_comments
;
The following automatic conversions were performed:
'_symmetry_cell_setting' value 'Triclinic' changed to 'triclinic'
according to '/home/saulius/struct/CIF-dictionaries/cif_core.dic'
dictionary named 'cif_core.dic' version 2.4.1 from 2010-06-29.

Automatic conversion script
Id: cif_fix_enum 1527 2010-12-29 10:47:43Z saulius 
;
_cod_database_code 4300611

loop_
_symmetry_equiv_pos_as_xyz
'x, y, z'
'-x, -y, -z'

loop_
_atom_site_label
_atom_site_type_symbol
_atom_site_fract_x
_atom_site_fract_y
_atom_site_fract_z
_atom_site_U_iso_or_equiv
_atom_site_adp_type
_atom_site_occupancy
_atom_site_symmetry_multiplicity
_atom_site_calc_flag
_atom_site_refinement_flags
_atom_site_disorder_assembly
_atom_site_disorder_group
Pd1 Pd 0.38006(4) 0.60330(4) 0.23966(2) 0.01690(14) Uani 1 1 d . . .
Pd2 Pd 0.20203(4) 0.43283(4) 0.23026(2) 0.01832(14) Uani 1 1 d . . .
Ga1 Ga 0.31448(7) 0.45570(6) 0.14358(3) 0.0242(2) Uani 1 1 d . . .
Ga2 Ga 0.18298(7) 0.61605(6) 0.24943(3) 0.0257(2) Uani 1 1 d . . .
Ga3 Ga 0.04503(7) 0.27461(6) 0.22267(4) 0.0281(2) Uani 1 1 d . . .
Ga4 Ga 0.54809(7) 0.75160(6) 0.24639(4) 0.0299(2) Uani 1 1 d . . .
Ga5 Ga 0.37419(7) 0.48714(6) 0.30890(3) 0.0244(2) Uani 1 1 d . . .
C11 C 0.5920(8) 0.4764(9) 0.1156(4) 0.062(3) Uani 1 1 d . . .
H11A H 0.6434 0.4653 0.0844 0.092 Uiso 1 1 calc R . .
H11B H 0.5954 0.4330 0.1440 0.092 Uiso 1 1 calc R . .
H11C H 0.6176 0.5531 0.1380 0.092 Uiso 1 1 calc R . .
C12 C 0.4781(11) 0.6281(7) 0.0683(5) 0.070(4) Uani 1 1 d . . .
H12A H 0.5162 0.6348 0.0315 0.105 Uiso 1 1 calc R . .
H12B H 0.5370 0.6607 0.1044 0.105 Uiso 1 1 calc R . .
H12C H 0.4203 0.6654 0.0716 0.105 Uiso 1 1 calc R . .
C13 C 0.2145(12) 0.4891(14) 0.0123(5) 0.117(6) Uani 1 1 d . . .
H13A H 0.2190 0.4789 -0.0315 0.175 Uiso 1 1 calc R . .
H13B H 0.2339 0.5663 0.0325 0.175 Uiso 1 1 calc R . .
H13C H 0.1350 0.4498 0.0187 0.175 Uiso 1 1 calc R . .
C14 C 0.1721(12) 0.2451(12) 0.0202(5) 0.130(7) Uani 1 1 d . . .
H14A H 0.1761 0.2098 -0.0223 0.196 Uiso 1 1 calc R . .
H14B H 0.1032 0.2683 0.0222 0.196 Uiso 1 1 calc R . .
H14C H 0.1663 0.1941 0.0450 0.196 Uiso 1 1 calc R . .
C21 C -0.1146(6) 0.5156(7) 0.2143(3) 0.0352(19) Uani 1 1 d . . .
H21A H -0.1860 0.5346 0.2126 0.053 Uiso 1 1 calc R . .
H21B H -0.1195 0.4697 0.2422 0.053 Uiso 1 1 calc R . .
H21C H -0.1063 0.4762 0.1734 0.053 Uiso 1 1 calc R . .
C22 C 0.0302(7) 0.6522(7) 0.1308(3) 0.041(2) Uani 1 1 d . . .
H22A H -0.0250 0.6859 0.1191 0.061 Uiso 1 1 calc R . .
H22B H -0.0031 0.5735 0.1141 0.061 Uiso 1 1 calc R . .
H22C H 0.1039 0.6794 0.1144 0.061 Uiso 1 1 calc R . .
C23 C 0.2256(7) 0.8566(6) 0.2153(4) 0.039(2) Uani 1 1 d . . .
H23A H 0.1920 0.9130 0.2133 0.058 Uiso 1 1 calc R . .
H23B H 0.2424 0.8248 0.1746 0.058 Uiso 1 1 calc R . .
H23C H 0.2982 0.8883 0.2437 0.058 Uiso 1 1 calc R . .
C24 C 0.2086(7) 0.8501(7) 0.3537(3) 0.039(2) Uani 1 1 d . . .
H24A H 0.1745 0.9069 0.3684 0.059 Uiso 1 1 calc R . .
H24B H 0.2863 0.8821 0.3424 0.059 Uiso 1 1 calc R . .
H24C H 0.2154 0.8150 0.3861 0.059 Uiso 1 1 calc R . .
C25 C -0.0252(6) 0.7061(7) 0.4037(3) 0.0340(18) Uani 1 1 d . . .
H25A H -0.0099 0.7798 0.4044 0.041 Uiso 1 1 calc R . .
C26 C -0.0684(7) 0.6697(8) 0.4526(3) 0.045(2) Uani 1 1 d . . .
H26A H -0.0842 0.7185 0.4861 0.054 Uiso 1 1 calc R . .
C27 C -0.0889(7) 0.5643(9) 0.4538(4) 0.050(3) Uani 1 1 d . . .
H27A H -0.1180 0.5405 0.4879 0.060 Uiso 1 1 calc R . .
C28 C -0.0669(7) 0.4936(8) 0.4050(4) 0.044(2) Uani 1 1 d . . .
H28A H -0.0798 0.4207 0.4054 0.053 Uiso 1 1 calc R . .
C29 C -0.0255(6) 0.5294(7) 0.3546(3) 0.0334(18) Uani 1 1 d . . .
H29A H -0.0119 0.4795 0.3208 0.040 Uiso 1 1 calc R . .
C31 C 0.0214(12) 0.0399(10) 0.1214(7) 0.152(9) Uani 1 1 d . . .
H31A H -0.0278 -0.0358 0.1039 0.228 Uiso 1 1 calc R . .
H31B H 0.0965 0.0428 0.1406 0.228 Uiso 1 1 calc R . .
H31C H 0.0348 0.0771 0.0890 0.228 Uiso 1 1 calc R . .
C32 C 0.0396(10) 0.0444(10) 0.2608(10) 0.152(9) Uani 1 1 d . . .
H32A H -0.0093 -0.0298 0.2588 0.229 Uiso 1 1 calc R . .
H32B H 0.0652 0.0857 0.3037 0.229 Uiso 1 1 calc R . .
H32C H 0.1082 0.0430 0.2398 0.229 Uiso 1 1 calc R . .
C33 C -0.1194(10) 0.1714(10) 0.3246(4) 0.101(6) Uani 1 1 d . . .
H33A H -0.1836 0.1094 0.3293 0.151 Uiso 1 1 calc R . .
H33B H -0.1403 0.2372 0.3372 0.151 Uiso 1 1 calc R . .
H33C H -0.0484 0.1798 0.3501 0.151 Uiso 1 1 calc R . .
C34 C -0.2437(8) 0.2414(7) 0.2234(6) 0.079(4) Uani 1 1 d . . .
H34A H -0.3215 0.1871 0.2186 0.119 Uiso 1 1 calc R . .
H34B H -0.2409 0.2814 0.1925 0.119 Uiso 1 1 calc R . .
H34C H -0.2274 0.2917 0.2642 0.119 Uiso 1 1 calc R . .
C35 C -0.1228(7) 0.2551(4) 0.0831(3) 0.061(3) Uani 1 1 d G . .
H35A H -0.0917 0.3199 0.1151 0.073 Uiso 1 1 calc R . .
C36 C -0.1517(7) 0.2597(5) 0.0243(3) 0.058(3) Uani 1 1 d G . .
H36A H -0.1402 0.3277 0.0161 0.069 Uiso 1 1 calc R . .
C37 C -0.1973(8) 0.1647(6) -0.0226(2) 0.110(5) Uani 1 1 d G . .
H37A H -0.2170 0.1679 -0.0628 0.132 Uiso 1 1 calc R . .
C38 C -0.2140(8) 0.0652(5) -0.0106(3) 0.096(4) Uiso 1 1 d G . .
H38A H -0.2452 0.0004 -0.0426 0.115 Uiso 1 1 calc R . .
C39 C -0.1852(7) 0.0607(4) 0.0482(3) 0.082(4) Uani 1 1 d G . .
H39A H -0.1966 -0.0074 0.0564 0.098 Uiso 1 1 calc R . .
C310 C -0.1396(7) 0.1556(5) 0.0951(3) 0.115(7) Uani 1 1 d G . .
C15 C 0.4955(8) 0.2057(9) 0.0568(4) 0.130(6) Uiso 1 1 d G . .
H15A H 0.5325 0.2368 0.0264 0.156 Uiso 1 1 calc R . .
C16 C 0.5174(9) 0.1169(9) 0.0686(5) 0.183(9) Uiso 1 1 d G . .
H16A H 0.5693 0.0872 0.0462 0.219 Uiso 1 1 calc R . .
C17 C 0.4633(9) 0.0714(7) 0.1130(5) 0.170(8) Uiso 1 1 d G . .
H17A H 0.4782 0.0107 0.1211 0.205 Uiso 1 1 calc R . .
C18 C 0.3873(7) 0.1148(5) 0.1458(3) 0.057(3) Uani 1 1 d G . .
H18A H 0.3504 0.0837 0.1762 0.069 Uiso 1 1 calc R . .
C19 C 0.3655(6) 0.2036(5) 0.1340(3) 0.051(2) Uani 1 1 d G . .
H19A H 0.3135 0.2332 0.1563 0.061 Uiso 1 1 calc R . .
C110 C 0.4196(8) 0.2491(6) 0.0895(3) 0.077(3) Uiso 1 1 d G . .
C41 C 0.5505(8) 1.0086(7) 0.2899(6) 0.068(3) Uani 1 1 d . . .
H41A H 0.6000 1.0848 0.2999 0.102 Uiso 1 1 calc R . .
H41B H 0.5112 0.9940 0.3253 0.102 Uiso 1 1 calc R . .
H41C H 0.4916 0.9931 0.2551 0.102 Uiso 1 1 calc R . .
C42 C 0.6179(11) 0.9221(9) 0.1569(5) 0.093(5) Uani 1 1 d . . .
H42A H 0.6730 0.9901 0.1526 0.139 Uiso 1 1 calc R . .
H42B H 0.5390 0.9268 0.1567 0.139 Uiso 1 1 calc R . .
H42C H 0.6187 0.8622 0.1228 0.139 Uiso 1 1 calc R . .
C43 C 0.7882(11) 0.7933(9) 0.1710(5) 0.112(6) Uani 1 1 d . . .
H43A H 0.8629 0.8471 0.1687 0.168 Uiso 1 1 calc R . .
H43B H 0.7379 0.7704 0.1320 0.168 Uiso 1 1 calc R . .
H43C H 0.8026 0.7304 0.1796 0.168 Uiso 1 1 calc R . .
C44 C 0.8192(8) 0.7877(7) 0.3063(5) 0.063(3) Uani 1 1 d . . .
H44A H 0.8995 0.8379 0.3190 0.095 Uiso 1 1 calc R . .
H44B H 0.8192 0.7243 0.2745 0.095 Uiso 1 1 calc R . .
H44C H 0.7867 0.7648 0.3415 0.095 Uiso 1 1 calc R . .
C45 C 0.7691(9) 0.9664(9) 0.4241(4) 0.066(3) Uani 1 1 d . . .
H45A H 0.8437 0.9904 0.4108 0.079 Uiso 1 1 calc R . .
C46 C 0.7603(11) 0.9802(11) 0.4861(5) 0.104(6) Uani 1 1 d . . .
H46A H 0.8285 1.0138 0.5151 0.124 Uiso 1 1 calc R . .
C47 C 0.6528(12) 0.9452(11) 0.5050(5) 0.104(5) Uani 1 1 d . . .
H47A H 0.6475 0.9533 0.5473 0.124 Uiso 1 1 calc R . .
C48 C 0.5521(10) 0.8986(8) 0.4644(5) 0.070(3) Uani 1 1 d . . .
H48A H 0.4778 0.8757 0.4783 0.084 Uiso 1 1 calc R . .
C49 C 0.5615(8) 0.8860(6) 0.4034(4) 0.043(2) Uani 1 1 d . . .
H49A H 0.4923 0.8547 0.3750 0.052 Uiso 1 1 calc R . .
C51 C 0.2107(6) 0.3412(6) 0.3976(3) 0.0343(19) Uani 1 1 d . . .
H51A H 0.2144 0.3093 0.4317 0.052 Uiso 1 1 calc R . .
H51B H 0.1686 0.2841 0.3609 0.052 Uiso 1 1 calc R . .
H51C H 0.1696 0.3938 0.4078 0.052 Uiso 1 1 calc R . .
C52 C 0.3603(8) 0.2347(6) 0.3102(3) 0.041(2) Uani 1 1 d . . .
H52A H 0.3792 0.1894 0.3341 0.062 Uiso 1 1 calc R . .
H52B H 0.3995 0.2290 0.2733 0.062 Uiso 1 1 calc R . .
H52C H 0.2755 0.2100 0.2986 0.062 Uiso 1 1 calc R . .
C53 C 0.6117(7) 0.4131(8) 0.3174(4) 0.046(2) Uani 1 1 d . . .
H53A H 0.6609 0.3886 0.3418 0.070 Uiso 1 1 calc R . .
H53B H 0.6586 0.4816 0.3100 0.070 Uiso 1 1 calc R . .
H53C H 0.5803 0.3585 0.2783 0.070 Uiso 1 1 calc R . .
C54 C 0.6170(6) 0.6288(7) 0.4117(4) 0.039(2) Uani 1 1 d . . .
H54A H 0.6644 0.6291 0.4477 0.058 Uiso 1 1 calc R . .
H54B H 0.5889 0.6907 0.4214 0.058 Uiso 1 1 calc R . .
H54C H 0.6648 0.6339 0.3781 0.058 Uiso 1 1 calc R . .
C55 C 0.4335(7) 0.6400(6) 0.5169(3) 0.0327(18) Uani 1 1 d . . .
H55A H 0.4987 0.6210 0.5284 0.039 Uiso 1 1 calc R . .
C56 C 0.4041(7) 0.7167(7) 0.5567(3) 0.038(2) Uani 1 1 d . . .
H56A H 0.4501 0.7516 0.5954 0.045 Uiso 1 1 calc R . .
C57 C 0.3068(7) 0.7464(7) 0.5424(3) 0.038(2) Uani 1 1 d . . .
H57A H 0.2867 0.7998 0.5710 0.046 Uiso 1 1 calc R . .
C58 C 0.2418(7) 0.6962(7) 0.4860(3) 0.039(2) Uani 1 1 d . . .
H58A H 0.1762 0.7153 0.4754 0.047 Uiso 1 1 calc R . .
C59 C 0.2714(6) 0.6173(7) 0.4441(3) 0.0342(19) Uani 1 1 d . . .
H59A H 0.2252 0.5832 0.4054 0.041 Uiso 1 1 calc R . .
C111 C 0.3811(8) 0.3379(6) 0.0729(3) 0.036(2) Uani 1 1 d . . .
C112 C 0.4674(6) 0.4421(6) 0.0852(3) 0.0274(17) Uani 1 1 d . . .
C113 C 0.4173(7) 0.5091(6) 0.0640(3) 0.0332(19) Uani 1 1 d . . .
C114 C 0.2998(8) 0.4464(8) 0.0390(3) 0.043(2) Uani 1 1 d . . .
C115 C 0.2796(8) 0.3412(7) 0.0439(3) 0.044(2) Uani 1 1 d . . .
C210 C -0.0038(6) 0.6352(6) 0.3528(3) 0.0276(17) Uani 1 1 d . . .
C211 C 0.0390(6) 0.6730(6) 0.2991(3) 0.0271(17) Uani 1 1 d . . .
C212 C -0.0095(6) 0.6179(6) 0.2370(3) 0.0249(16) Uani 1 1 d . . .
C213 C 0.0529(6) 0.6797(6) 0.1995(3) 0.0267(16) Uani 1 1 d . . .
C214 C 0.1410(6) 0.7710(6) 0.2370(3) 0.0257(16) Uani 1 1 d . . .
C215 C 0.1310(6) 0.7673(6) 0.2987(3) 0.0277(16) Uani 1 1 d . . .
C311 C -0.1161(8) 0.1497(7) 0.1587(3) 0.044(2) Uani 1 1 d . . .
C312 C -0.0395(8) 0.0948(7) 0.1688(5) 0.057(3) Uani 1 1 d . . .
C313 C -0.0302(8) 0.0975(7) 0.2303(5) 0.053(3) Uani 1 1 d . . .
C314 C -0.0980(7) 0.1528(7) 0.2586(3) 0.040(2) Uani 1 1 d . . .
C315 C -0.1542(6) 0.1865(6) 0.2155(4) 0.0311(18) Uani 1 1 d . . .
C410 C 0.6695(7) 0.9175(6) 0.3816(4) 0.038(2) Uani 1 1 d . . .
C411 C 0.6797(6) 0.9008(6) 0.3163(3) 0.0298(17) Uani 1 1 d . . .
C412 C 0.6232(7) 0.9394(6) 0.2741(4) 0.0342(19) Uani 1 1 d . . .
C413 C 0.6533(9) 0.9028(7) 0.2158(4) 0.057(3) Uani 1 1 d . . .
C414 C 0.7298(8) 0.8414(7) 0.2204(4) 0.050(3) Uani 1 1 d . . .
C415 C 0.7474(6) 0.8420(6) 0.2823(4) 0.0326(18) Uani 1 1 d . . .
C510 C 0.3686(6) 0.5873(6) 0.4581(3) 0.0253(16) Uani 1 1 d . . .
C511 C 0.4029(6) 0.5075(6) 0.4146(3) 0.0245(16) Uani 1 1 d . . .
C512 C 0.3336(6) 0.3977(6) 0.3859(3) 0.0246(16) Uani 1 1 d . . .
C513 C 0.4007(6) 0.3492(6) 0.3475(3) 0.0262(16) Uani 1 1 d . . .
C514 C 0.5127(6) 0.4294(6) 0.3513(3) 0.0281(17) Uani 1 1 d . . .
C515 C 0.5145(6) 0.5258(6) 0.3930(3) 0.0256(16) Uani 1 1 d . . .

loop_
_atom_site_aniso_label
_atom_site_aniso_U_11
_atom_site_aniso_U_22
_atom_site_aniso_U_33
_atom_site_aniso_U_23
_atom_site_aniso_U_13
_atom_site_aniso_U_12
Pd1 0.0128(3) 0.0176(3) 0.0202(3) 0.0070(2) 0.00287(19) 0.0034(2)
Pd2 0.0119(3) 0.0213(3) 0.0215(3) 0.0100(2) 0.0017(2) 0.0020(2)
Ga1 0.0236(4) 0.0263(4) 0.0201(4) 0.0062(3) 0.0046(3) 0.0045(3)
Ga2 0.0195(4) 0.0312(5) 0.0327(4) 0.0139(4) 0.0076(3) 0.0128(3)
Ga3 0.0189(4) 0.0235(4) 0.0368(5) 0.0100(4) 0.0051(3) -0.0015(3)
Ga4 0.0255(5) 0.0203(4) 0.0365(5) 0.0086(4) 0.0039(4) -0.0032(3)
Ga5 0.0197(4) 0.0327(5) 0.0228(4) 0.0141(3) 0.0002(3) 0.0067(3)
C11 0.035(5) 0.103(9) 0.036(5) -0.005(5) 0.003(4) 0.026(5)
C12 0.119(10) 0.036(6) 0.066(6) 0.029(5) 0.063(7) 0.023(6)
C13 0.110(11) 0.244(19) 0.058(7) 0.067(10) 0.014(7) 0.123(13)
C14 0.083(10) 0.145(14) 0.064(7) -0.048(8) -0.004(7) -0.041(9)
C21 0.018(4) 0.051(5) 0.039(4) 0.019(4) 0.007(3) 0.010(4)
C22 0.042(5) 0.060(6) 0.028(4) 0.014(4) 0.005(4) 0.026(4)
C23 0.038(5) 0.036(5) 0.043(5) 0.019(4) 0.001(4) 0.009(4)
C24 0.031(5) 0.046(5) 0.035(4) 0.008(4) 0.000(3) 0.007(4)
C25 0.021(4) 0.055(5) 0.029(4) 0.008(4) 0.001(3) 0.019(4)
C26 0.025(4) 0.087(8) 0.028(4) 0.015(5) 0.005(3) 0.025(5)
C27 0.032(5) 0.089(8) 0.035(5) 0.033(5) 0.005(4) 0.016(5)
C28 0.033(5) 0.068(6) 0.038(5) 0.031(5) 0.008(4) 0.014(4)
C29 0.024(4) 0.048(5) 0.033(4) 0.015(4) 0.006(3) 0.014(4)
C31 0.107(12) 0.067(9) 0.200(16) -0.051(9) 0.118(12) -0.030(8)
C32 0.036(7) 0.061(8) 0.37(3) 0.111(13) -0.047(11) -0.008(6)
C33 0.081(9) 0.113(10) 0.037(5) 0.022(6) -0.005(5) -0.065(8)
C34 0.027(5) 0.032(6) 0.160(11) 0.002(6) 0.024(6) -0.001(4)
C35 0.065(7) 0.035(5) 0.063(6) 0.018(5) -0.027(5) -0.010(5)
C36 0.071(7) 0.037(6) 0.058(6) 0.014(5) -0.002(5) 0.007(5)
C37 0.120(13) 0.108(12) 0.098(10) 0.054(9) -0.007(9) 0.014(10)
C39 0.076(9) 0.094(10) 0.073(7) 0.025(7) 0.011(6) 0.023(7)
C310 0.118(11) 0.094(9) 0.052(6) 0.040(7) -0.041(7) -0.083(9)
C18 0.072(7) 0.054(6) 0.061(6) 0.023(5) 0.007(5) 0.035(5)
C19 0.069(7) 0.059(6) 0.039(5) 0.017(4) -0.001(4) 0.040(5)
C41 0.038(6) 0.033(5) 0.131(9) 0.025(6) -0.025(6) 0.010(4)
C42 0.105(10) 0.066(8) 0.067(7) 0.040(6) -0.029(7) -0.039(7)
C43 0.110(11) 0.063(8) 0.090(8) -0.024(6) 0.074(8) -0.046(7)
C44 0.024(5) 0.038(5) 0.133(9) 0.027(6) 0.014(5) 0.012(4)
C45 0.041(6) 0.081(8) 0.051(6) 0.016(5) -0.002(4) -0.013(5)
C46 0.084(9) 0.126(12) 0.038(6) 0.013(6) -0.016(6) -0.043(8)
C47 0.092(10) 0.123(12) 0.047(6) 0.009(7) 0.012(7) -0.022(9)
C48 0.068(8) 0.055(7) 0.063(6) -0.005(5) 0.024(6) 0.002(6)
C49 0.045(5) 0.031(5) 0.046(5) 0.000(4) 0.013(4) 0.009(4)
C51 0.028(4) 0.042(5) 0.030(4) 0.016(4) 0.005(3) 0.003(4)
C52 0.055(6) 0.038(5) 0.033(4) 0.019(4) 0.002(4) 0.011(4)
C53 0.037(5) 0.068(6) 0.042(5) 0.016(4) 0.003(4) 0.027(5)
C54 0.018(4) 0.049(5) 0.048(5) 0.017(4) -0.001(3) 0.006(4)
C55 0.034(5) 0.041(5) 0.026(4) 0.011(4) -0.003(3) 0.018(4)
C56 0.042(5) 0.051(5) 0.026(4) 0.015(4) -0.002(3) 0.020(4)
C57 0.049(5) 0.050(5) 0.026(4) 0.013(4) 0.010(4) 0.029(4)
C58 0.032(5) 0.067(6) 0.031(4) 0.022(4) 0.010(4) 0.027(4)
C59 0.019(4) 0.056(5) 0.028(4) 0.013(4) -0.001(3) 0.013(4)
C111 0.058(6) 0.030(4) 0.019(4) 0.001(3) 0.017(4) 0.013(4)
C112 0.029(4) 0.036(4) 0.016(3) -0.001(3) 0.005(3) 0.013(3)
C113 0.052(5) 0.029(4) 0.023(4) 0.010(3) 0.015(4) 0.016(4)
C114 0.044(5) 0.079(7) 0.015(4) 0.014(4) 0.004(3) 0.034(5)
C115 0.039(5) 0.048(6) 0.026(4) -0.005(4) 0.005(4) -0.002(4)
C210 0.008(3) 0.047(5) 0.030(4) 0.014(4) -0.001(3) 0.010(3)
C211 0.018(4) 0.047(5) 0.025(4) 0.014(3) 0.006(3) 0.019(3)
C212 0.018(4) 0.031(4) 0.028(4) 0.007(3) 0.005(3) 0.012(3)
C213 0.022(4) 0.044(5) 0.026(4) 0.016(3) 0.006(3) 0.021(3)
C214 0.015(4) 0.031(4) 0.035(4) 0.011(3) 0.004(3) 0.012(3)
C215 0.025(4) 0.032(4) 0.030(4) 0.006(3) 0.003(3) 0.016(3)
C311 0.045(5) 0.033(5) 0.029(4) 0.011(4) 0.000(4) -0.023(4)
C312 0.025(5) 0.024(5) 0.103(8) -0.006(5) 0.031(5) -0.002(4)
C313 0.030(5) 0.026(5) 0.100(8) 0.031(5) 0.000(5) -0.006(4)
C314 0.034(5) 0.036(5) 0.032(4) 0.018(4) -0.001(4) -0.018(4)
C315 0.014(4) 0.018(4) 0.053(5) 0.006(3) 0.007(3) -0.003(3)
C410 0.030(5) 0.027(4) 0.042(5) 0.004(4) -0.002(4) -0.004(3)
C411 0.022(4) 0.018(4) 0.037(4) 0.005(3) 0.001(3) -0.007(3)
C412 0.023(4) 0.018(4) 0.057(5) 0.013(4) -0.005(4) -0.001(3)
C413 0.060(7) 0.036(5) 0.048(5) 0.025(5) -0.014(5) -0.031(5)
C414 0.047(6) 0.031(5) 0.046(5) -0.001(4) 0.022(4) -0.017(4)
C415 0.017(4) 0.028(4) 0.049(5) 0.012(4) 0.012(3) 0.001(3)
C510 0.023(4) 0.037(4) 0.023(3) 0.017(3) 0.006(3) 0.013(3)
C511 0.021(4) 0.037(4) 0.021(3) 0.014(3) 0.000(3) 0.013(3)
C512 0.021(4) 0.035(4) 0.021(3) 0.018(3) 0.001(3) 0.005(3)
C513 0.027(4) 0.036(4) 0.024(4) 0.015(3) 0.000(3) 0.017(3)
C514 0.016(4) 0.044(5) 0.028(4) 0.017(3) -0.001(3) 0.010(3)
C515 0.017(4) 0.033(4) 0.026(4) 0.011(3) -0.007(3) 0.007(3)

loop_
_geom_bond_atom_site_label_1
_geom_bond_atom_site_label_2
_geom_bond_distance
_geom_bond_site_symmetry_2
_geom_bond_publ_flag
Pd1 Ga4 2.3356(11) . ?
Pd1 Ga5 2.4653(9) . ?
Pd1 Ga2 2.4670(10) . ?
Pd1 Ga1 2.4786(11) . ?
Pd1 Pd2 2.5721(10) . ?
Pd2 Ga3 2.3378(11) . ?
Pd2 Ga1 2.4683(9) . ?
Pd2 Ga5 2.4906(10) . ?
Pd2 Ga2 2.4934(12) . ?
Ga1 C111 2.335(7) . ?
Ga1 C114 2.348(7) . ?
Ga1 C115 2.352(8) . ?
Ga1 C112 2.354(7) . ?
Ga1 C113 2.367(7) . ?
Ga2 C211 2.347(7) . ?
Ga2 C212 2.351(7) . ?
Ga2 C215 2.364(7) . ?
Ga2 C214 2.381(7) . ?
Ga2 C213 2.388(7) . ?
Ga3 C311 2.302(8) . ?
Ga3 C312 2.313(8) . ?
Ga3 C315 2.314(7) . ?
Ga3 C314 2.315(7) . ?
Ga3 C313 2.330(8) . ?
Ga4 C411 2.316(7) . ?
Ga4 C412 2.322(7) . ?
Ga4 C413 2.326(7) . ?
Ga4 C414 2.336(8) . ?
Ga4 C415 2.348(7) . ?
Ga5 C514 2.328(7) . ?
Ga5 C512 2.343(6) . ?
Ga5 C513 2.343(7) . ?
Ga5 C515 2.351(6) . ?
Ga5 C511 2.352(6) . ?
C11 C112 1.516(11) . ?
C12 C113 1.520(11) . ?
C13 C114 1.505(14) . ?
C14 C115 1.489(13) . ?
C21 C212 1.516(10) . ?
C22 C213 1.510(10) . ?
C23 C214 1.484(10) . ?
C24 C215 1.506(10) . ?
C25 C26 1.380(10) . ?
C25 C210 1.404(10) . ?
C26 C27 1.374(13) . ?
C27 C28 1.373(13) . ?
C28 C29 1.400(10) . ?
C29 C210 1.381(11) . ?
C31 C312 1.510(14) . ?
C32 C313 1.513(14) . ?
C33 C314 1.508(12) . ?
C34 C315 1.490(12) . ?
C35 C36 1.3900 . ?
C35 C310 1.3900 . ?
C36 C37 1.3900 . ?
C37 C38 1.3900 . ?
C38 C39 1.3900 . ?
C39 C310 1.3900 . ?
C310 C311 1.488(9) . ?
C15 C16 1.3900 . ?
C15 C110 1.3900 . ?
C16 C17 1.3900 . ?
C17 C18 1.3900 . ?
C18 C19 1.3900 . ?
C19 C110 1.3900 . ?
C110 C111 1.536(11) . ?
C41 C412 1.472(13) . ?
C42 C413 1.495(12) . ?
C43 C414 1.479(13) . ?
C44 C415 1.467(12) . ?
C45 C410 1.389(12) . ?
C45 C46 1.389(13) . ?
C46 C47 1.367(16) . ?
C47 C48 1.373(16) . ?
C48 C49 1.371(12) . ?
C49 C410 1.396(11) . ?
C51 C512 1.515(9) . ?
C52 C513 1.486(10) . ?
C53 C514 1.499(11) . ?
C54 C515 1.500(10) . ?
C55 C56 1.353(11) . ?
C55 C510 1.420(10) . ?
C56 C57 1.410(11) . ?
C57 C58 1.374(11) . ?
C58 C59 1.396(11) . ?
C59 C510 1.410(10) . ?
C111 C115 1.391(12) . ?
C111 C112 1.420(10) . ?
C112 C113 1.399(11) . ?
C113 C114 1.420(12) . ?
C114 C115 1.398(13) . ?
C210 C211 1.486(9) . ?
C211 C215 1.408(10) . ?
C211 C212 1.429(10) . ?
C212 C213 1.412(9) . ?
C213 C214 1.408(10) . ?
C214 C215 1.424(9) . ?
C311 C312 1.403(14) . ?
C311 C315 1.419(11) . ?
C312 C313 1.390(14) . ?
C313 C314 1.358(13) . ?
C314 C315 1.411(11) . ?
C410 C411 1.465(10) . ?
C411 C415 1.438(11) . ?
C411 C412 1.440(11) . ?
C412 C413 1.406(13) . ?
C413 C414 1.443(15) . ?
C414 C415 1.412(12) . ?
C510 C511 1.454(10) . ?
C511 C515 1.429(10) . ?
C511 C512 1.428(10) . ?
C512 C513 1.404(10) . ?
C513 C514 1.431(10) . ?
C514 C515 1.406(10) . ?
